data_7713185
loop_
_publ_author_name
'Xia, Cheng-Cai'
'Zhang, Xinyu'
'Zhang, Chengcheng'
'Li, Gang'
'Wei, Haiyan'
'Wang, Xin-Yi'

_publ_section_title
;
 Syntheses and magnetic properties of a bis-bidentate nitronyl nitroxide
 radical based on triazolopyrimidine and its metal complexes
;
_journal_name_full 'Dalton Transactions'
_journal_paper_doi 10.1039/D3DT01277H
_journal_year 2023
_chemical_formula_moiety 'C26 H38 Mn N12 O6, 2(Cl O4), C H4 O'
_chemical_formula_sum 'C27 H42 Cl2 Mn N12 O15'
_chemical_formula_weight 900.56
_space_group_crystal_system triclinic
_space_group_IT_number 2
_space_group_name_Hall '-P 1'
_space_group_name_H-M_alt 'P -1'
_atom_sites_solution_hydrogens mixed
_atom_sites_solution_primary dual
_audit_creation_date 2023-04-21
_audit_creation_method
;
Olex2 1.5-alpha
(compiled 2023.03.06 svn.rbb2c1857 for OlexSys, GUI svn.r6748)
;
_audit_update_record
;
2023-04-26 deposited with the CCDC.	2023-05-29 downloaded from the CCDC.
;
_cell_angle_alpha 92.069(2)
_cell_angle_beta 100.953(2)
_cell_angle_gamma 108.176(2)
_cell_formula_units_Z 2
_cell_length_a 11.1394(9)
_cell_length_b 12.6882(11)
_cell_length_c 14.9298(13)
_cell_measurement_reflns_used 8428
_cell_measurement_temperature 193
_cell_measurement_theta_max 27.52
_cell_measurement_theta_min 2.42
_cell_volume 1958.0(3)
_computing_molecular_graphics 'Olex2 1.5-alpha (Dolomanov et al., 2009)'
_computing_publication_material 'Olex2 1.5-alpha (Dolomanov et al., 2009)'
_computing_structure_refinement 'SHELXL 2018/3 (Sheldrick, 2015)'
_computing_structure_solution 'SHELXT 2018/2 (Sheldrick, 2018)'
_diffrn_ambient_temperature 193
_diffrn_measured_fraction_theta_full 0.985
_diffrn_measured_fraction_theta_max 0.986
_diffrn_measurement_device_type 'Bruker APEX-II CCD'
_diffrn_measurement_method '\f and \w scans'
_diffrn_radiation_type MoK\a
_diffrn_radiation_wavelength 0.71073
_diffrn_reflns_av_R_equivalents 0.0305
_diffrn_reflns_av_unetI/netI 0.0494
_diffrn_reflns_Laue_measured_fraction_full 0.985
_diffrn_reflns_Laue_measured_fraction_max 0.986
_diffrn_reflns_limit_h_max 14
_diffrn_reflns_limit_h_min -14
_diffrn_reflns_limit_k_max 15
_diffrn_reflns_limit_k_min -16
_diffrn_reflns_limit_l_max 19
_diffrn_reflns_limit_l_min -19
_diffrn_reflns_number 16264
_diffrn_reflns_point_group_measured_fraction_full 0.985
_diffrn_reflns_point_group_measured_fraction_max 0.986
_diffrn_reflns_theta_full 25.242
_diffrn_reflns_theta_max 27.540
_diffrn_reflns_theta_min 2.086
_diffrn_standards_number 0
_exptl_absorpt_coefficient_mu 0.555
_exptl_absorpt_correction_type none
_exptl_crystal_colour 'metallic blackish black'
_exptl_crystal_colour_lustre metallic
_exptl_crystal_colour_modifier blackish
_exptl_crystal_colour_primary black
_exptl_crystal_density_diffrn 1.527
_exptl_crystal_description block
_exptl_crystal_F_000 934
_exptl_crystal_size_max 0.04
_exptl_crystal_size_mid 0.02
_exptl_crystal_size_min 0.02
_refine_diff_density_max 0.621
_refine_diff_density_min -0.511
_refine_diff_density_rms 0.066
_refine_ls_extinction_method none
_refine_ls_goodness_of_fit_ref 1.057
_refine_ls_hydrogen_treatment mixed
_refine_ls_matrix_type full
_refine_ls_number_parameters 541
_refine_ls_number_reflns 8897
_refine_ls_number_restraints 15
_refine_ls_restrained_S_all 1.058
_refine_ls_R_factor_all 0.0542
_refine_ls_R_factor_gt 0.0447
_refine_ls_shift/su_max 0.001
_refine_ls_shift/su_mean 0.000
_refine_ls_structure_factor_coef Fsqd
_refine_ls_weighting_details 'w=1/[\s^2^(Fo^2^)+(0.0589P)^2^+1.3648P] where P=(Fo^2^+2Fc^2^)/3'
_refine_ls_weighting_scheme calc
_refine_ls_wR_factor_gt 0.1232
_refine_ls_wR_factor_ref 0.1301
_reflns_Friedel_coverage 0.000
_reflns_number_gt 7391
_reflns_number_total 8897
_reflns_threshold_expression 'I > 2\s(I)'
_cod_data_source_file d3dt01277h2.cif
_cod_data_source_block 1_CCDC2
_cod_database_code 7713185
_shelx_shelxl_version_number 2018/3
_shelx_space_group_comment
;
The symmetry employed for this shelxl refinement is uniquely defined
by the following loop, which should always be used as a source of
symmetry information in preference to the above space-group names.
They are only intended as comments.
;
_shelx_estimated_absorpt_t_max 0.989
_shelx_estimated_absorpt_t_min 0.978
_olex2_refinement_description
;
1. Fixed Uiso
 At 1.2 times of:
  All C(H) groups
 At 1.5 times of:
  All C(H,H,H) groups, All C(H,H,H,H,H,H) groups, All O(H) groups
2. Restrained distances
 O4-H4
 0.85 with sigma of 0.01
 Mn1-H4
 2.810075 with sigma of 0.02
 C25-H4
 1.897147 with sigma of 0.02
3. Uiso/Uaniso restraints and constraints
O16: within 2A with sigma of 0.01 and sigma for terminal atoms of 0.02 within 2A
O16 \\sim O15: within 2A with sigma of 0.001 and sigma for terminal atoms of
0.002 within 2A
Uanis(O16) \\sim Ueq: with sigma of 0.01 and sigma for terminal atoms of 0.02
4. Others
 Sof(O16)=Sof(H16)=Sof(H01D)=Sof(H01E)=Sof(H01F)=1-FVAR(1)
 Sof(H01A)=Sof(H01B)=Sof(H01C)=Sof(O15)=Sof(H15)=FVAR(1)
5.a Aromatic/amide H refined with riding coordinates:
 C10(H10), C11(H11), C12(H12), C22(H22), C23(H23), C24(H24)
5.b Idealised Me refined as rotating group:
 C1(H1A,H1B,H1C), C2(H2A,H2B,H2C), C5(H5A,H5B,H5C), C4(H4A,H4B,H4C), C14(H14A,
 H14B,H14C), C13(H13A,H13B,H13C), C17(H17A,H17B,H17C), C16(H16A,H16B,H16C),
 C25(H25A,H25B,H25C), C26(H26A,H26B,H26C), C01L(H01D,H01E,H01F), C01L(H01A,H01B,
 H01C)
5.c Idealised tetrahedral OH refined as rotating group:
 O3(H3), O16(H16), O15(H15)
;
_olex2_submission_special_instructions 'No special instructions were received'

loop_
_space_group_symop_operation_xyz
'x, y, z'
'-x, -y, -z'

loop_
_atom_site_label
_atom_site_type_symbol
_atom_site_fract_x
_atom_site_fract_y
_atom_site_fract_z
_atom_site_U_iso_or_equiv
_atom_site_adp_type
_atom_site_occupancy
_atom_site_site_symmetry_order
_atom_site_calc_flag
_atom_site_refinement_flags_posn
_atom_site_refinement_flags_adp
_atom_site_refinement_flags_occupancy
_atom_site_disorder_assembly
_atom_site_disorder_group
Mn1 Mn 0.29503(3) 0.57613(2) 0.74445(2) 0.02145(10) Uani 1 1 d D . . . .
O2 O 0.59937(17) 1.03450(13) 0.83839(14) 0.0378(4) Uani 1 1 d . . . . .
O1 O 0.45143(15) 0.65428(12) 0.85693(11) 0.0271(3) Uani 1 1 d . . . . .
O4 O 0.16806(16) 0.52058(14) 0.84106(11) 0.0292(3) Uani 1 1 d D . . . .
H4 H 0.119(2) 0.558(2) 0.8519(14) 0.044 Uiso 1 1 d D U . . .
O3 O 0.40272(18) 0.63051(14) 0.64110(13) 0.0356(4) Uani 1 1 d . . . . .
H3 H 0.427573 0.697307 0.629723 0.053 Uiso 1 1 calc R U . . .
O5 O 0.13683(15) 0.47458(12) 0.64261(11) 0.0258(3) Uani 1 1 d . . . . .
O6 O 0.00257(17) 0.12654(14) 0.74645(14) 0.0381(4) Uani 1 1 d . . . . .
N10 N 0.40384(18) 0.27443(15) 0.79655(13) 0.0238(4) Uani 1 1 d . . . . .
N9 N 0.27295(18) 0.22733(15) 0.77034(13) 0.0254(4) Uani 1 1 d . . . . .
N11 N 0.33531(17) 0.41450(15) 0.75729(13) 0.0244(4) Uani 1 1 d . . . . .
N12 N 0.56446(18) 0.45241(16) 0.81036(14) 0.0294(4) Uani 1 1 d . . . . .
N8 N 0.00197(18) 0.21177(15) 0.70524(14) 0.0267(4) Uani 1 1 d . . . . .
N7 N 0.06548(17) 0.37883(15) 0.65909(13) 0.0230(4) Uani 1 1 d . . . . .
N1 N 0.52711(17) 0.75614(14) 0.86106(12) 0.0220(4) Uani 1 1 d . . . . .
N2 N 0.59644(17) 0.93724(15) 0.85616(13) 0.0247(4) Uani 1 1 d . . . . .
N3 N 0.32356(17) 0.92925(15) 0.79736(13) 0.0250(4) Uani 1 1 d . . . . .
N5 N 0.26967(17) 0.74330(14) 0.75256(12) 0.0226(4) Uani 1 1 d . . . . .
N4 N 0.19799(17) 0.88640(15) 0.75108(13) 0.0235(4) Uani 1 1 d . . . . .
N6 N 0.04767(18) 0.71210(16) 0.67912(14) 0.0289(4) Uani 1 1 d . . . . .
C1 C 0.7070(2) 0.7195(2) 0.96431(17) 0.0335(5) Uani 1 1 d . . . . .
H1A H 0.801035 0.746114 0.986761 0.050 Uiso 1 1 calc R U . . .
H1B H 0.678361 0.640006 0.942536 0.050 Uiso 1 1 calc R U . . .
H1C H 0.664868 0.730353 1.014186 0.050 Uiso 1 1 calc R U . . .
C3 C 0.6712(2) 0.78461(17) 0.88583(15) 0.0232(4) Uani 1 1 d . . . . .
C2 C 0.7118(2) 0.7505(2) 0.80074(17) 0.0311(5) Uani 1 1 d . . . . .
H2A H 0.689203 0.793857 0.751060 0.047 Uiso 1 1 calc R U . . .
H2B H 0.666896 0.670904 0.781902 0.047 Uiso 1 1 calc R U . . .
H2C H 0.805367 0.764797 0.814333 0.047 Uiso 1 1 calc R U . . .
C5 C 0.7154(3) 0.9465(2) 1.01076(18) 0.0386(6) Uani 1 1 d . . . . .
H5A H 0.723433 1.025563 1.018856 0.058 Uiso 1 1 calc R U . . .
H5B H 0.789686 0.933845 1.050130 0.058 Uiso 1 1 calc R U . . .
H5C H 0.635515 0.901308 1.027520 0.058 Uiso 1 1 calc R U . . .
C6 C 0.7118(2) 0.91346(18) 0.91081(16) 0.0254(4) Uani 1 1 d . . . . .
C4 C 0.8334(2) 0.9808(2) 0.88181(19) 0.0338(5) Uani 1 1 d . . . . .
H4A H 0.821504 0.968437 0.815084 0.051 Uiso 1 1 calc R U . . .
H4B H 0.905969 0.957599 0.911618 0.051 Uiso 1 1 calc R U . . .
H4C H 0.851557 1.060200 0.899918 0.051 Uiso 1 1 calc R U . . .
C7 C 0.4913(2) 0.84455(17) 0.83731(15) 0.0220(4) Uani 1 1 d . . . . .
C8 C 0.3607(2) 0.83945(17) 0.79603(15) 0.0222(4) Uani 1 1 d . . . . .
C9 C 0.1655(2) 0.77422(17) 0.72490(15) 0.0230(4) Uani 1 1 d . . . . .
C10 C -0.0359(2) 0.7668(2) 0.65999(18) 0.0329(5) Uani 1 1 d . . . . .
H10 H -0.121135 0.725766 0.627873 0.039 Uiso 1 1 calc R U . . .
C11 C -0.0073(2) 0.8821(2) 0.68404(18) 0.0331(5) Uani 1 1 d . . . . .
H11 H -0.071832 0.916424 0.667824 0.040 Uiso 1 1 calc R U . . .
C12 C 0.1131(2) 0.94334(19) 0.73044(17) 0.0296(5) Uani 1 1 d . . . . .
H12 H 0.136535 1.021121 0.747400 0.036 Uiso 1 1 calc R U . . .
C22 C 0.6491(2) 0.4010(2) 0.84037(17) 0.0307(5) Uani 1 1 d . . . . .
H22 H 0.737887 0.444779 0.857311 0.037 Uiso 1 1 calc R U . . .
C23 C 0.6158(2) 0.2853(2) 0.84881(17) 0.0314(5) Uani 1 1 d . . . . .
H23 H 0.680987 0.253428 0.871106 0.038 Uiso 1 1 calc R U . . .
C24 C 0.4902(2) 0.2203(2) 0.82484(16) 0.0294(5) Uani 1 1 d . . . . .
H24 H 0.464053 0.141873 0.827571 0.035 Uiso 1 1 calc R U . . .
C21 C 0.4409(2) 0.38714(17) 0.78893(15) 0.0241(4) Uani 1 1 d . . . . .
C20 C 0.2384(2) 0.31506(17) 0.74631(15) 0.0228(4) Uani 1 1 d . . . . .
C19 C 0.1052(2) 0.30361(17) 0.70654(15) 0.0232(4) Uani 1 1 d . . . . .
C14 C -0.1221(2) 0.4009(2) 0.7071(2) 0.0374(6) Uani 1 1 d . . . . .
H14A H -0.216430 0.381983 0.692344 0.056 Uiso 1 1 calc R U . . .
H14B H -0.081989 0.481920 0.710095 0.056 Uiso 1 1 calc R U . . .
H14C H -0.095312 0.375396 0.766446 0.056 Uiso 1 1 calc R U . . .
C15 C -0.0797(2) 0.34423(19) 0.63308(16) 0.0274(5) Uani 1 1 d . . . . .
C13 C -0.1212(2) 0.3809(2) 0.54039(19) 0.0401(6) Uani 1 1 d . . . . .
H13A H -0.078158 0.356242 0.496261 0.060 Uiso 1 1 calc R U . . .
H13B H -0.097187 0.462395 0.545305 0.060 Uiso 1 1 calc R U . . .
H13C H -0.215092 0.347891 0.519489 0.060 Uiso 1 1 calc R U . . .
C18 C -0.1132(2) 0.2159(2) 0.63606(18) 0.0312(5) Uani 1 1 d . . . . .
C17 C -0.2361(2) 0.1590(2) 0.6690(2) 0.0467(7) Uani 1 1 d . . . . .
H17A H -0.251599 0.078414 0.665747 0.070 Uiso 1 1 calc R U . . .
H17B H -0.309249 0.173699 0.629897 0.070 Uiso 1 1 calc R U . . .
H17C H -0.226990 0.188044 0.732484 0.070 Uiso 1 1 calc R U . . .
C16 C -0.1078(3) 0.1555(2) 0.5476(2) 0.0487(7) Uani 1 1 d . . . . .
H16A H -0.178729 0.158036 0.498533 0.073 Uiso 1 1 calc R U . . .
H16B H -0.116069 0.077716 0.556864 0.073 Uiso 1 1 calc R U . . .
H16C H -0.024984 0.192046 0.530627 0.073 Uiso 1 1 calc R U . . .
C25 C 0.2139(3) 0.4877(3) 0.92824(19) 0.0477(7) Uani 1 1 d D . . . .
H25A H 0.235401 0.419383 0.919061 0.072 Uiso 1 1 calc R U . . .
H25B H 0.146540 0.473968 0.964197 0.072 Uiso 1 1 calc R U . . .
H25C H 0.291267 0.547217 0.961153 0.072 Uiso 1 1 calc R U . . .
C26 C 0.4457(4) 0.5650(3) 0.5832(2) 0.0536(8) Uani 1 1 d . . . . .
H26A H 0.448697 0.596356 0.524366 0.080 Uiso 1 1 calc R U . . .
H26B H 0.385801 0.488297 0.572898 0.080 Uiso 1 1 calc R U . . .
H26C H 0.532276 0.565041 0.612558 0.080 Uiso 1 1 calc R U . . .
Cl1 Cl 0.07298(6) 0.72330(5) 0.95331(4) 0.03401(14) Uani 1 1 d . . . . .
O13 O 0.0641(3) 0.7125(2) 1.04562(17) 0.0724(8) Uani 1 1 d . . . . .
O11 O 0.0271(2) 0.81017(19) 0.9204(2) 0.0744(8) Uani 1 1 d . . . . .
O14 O 0.2058(2) 0.7499(2) 0.94694(16) 0.0520(5) Uani 1 1 d . . . . .
O12 O -0.0014(2) 0.62023(18) 0.89697(17) 0.0563(6) Uani 1 1 d . . . . .
Cl2 Cl 0.69589(7) 0.81756(6) 0.45781(5) 0.04488(17) Uani 1 1 d . . . . .
O9 O 0.5650(3) 0.7703(4) 0.4143(2) 0.1091(13) Uani 1 1 d . . . . .
O7 O 0.7067(2) 0.8527(2) 0.55269(16) 0.0624(7) Uani 1 1 d . . . . .
O8 O 0.7527(5) 0.9101(2) 0.4141(2) 0.1197(16) Uani 1 1 d . . . . .
O10 O 0.7549(4) 0.7345(3) 0.4528(2) 0.0908(10) Uani 1 1 d . . . . .
O16 O 0.5081(3) 0.8460(3) 0.6325(2) 0.0486(8) Uani 0.688(4) 1 d . U P A 2
H16 H 0.561196 0.844536 0.599716 0.073 Uiso 0.688(4) 1 calc R U P A 2
C01L C 0.4461(3) 0.9250(3) 0.6031(2) 0.0547(8) Uani 1 1 d . . . . .
H01D H 0.427650 0.920637 0.535965 0.082 Uiso 0.688(4) 1 calc R U P A 2
H01E H 0.502937 1.000232 0.628461 0.082 Uiso 0.688(4) 1 calc R U P A 2
H01F H 0.365012 0.908701 0.624616 0.082 Uiso 0.688(4) 1 calc R U P A 2
H01A H 0.466813 0.979439 0.558717 0.082 Uiso 0.312(4) 1 calc R U P A 1
H01B H 0.514007 0.947671 0.659093 0.082 Uiso 0.312(4) 1 calc R U P A 1
H01C H 0.363041 0.921645 0.617908 0.082 Uiso 0.312(4) 1 calc R U P A 1
O15 O 0.4383(7) 0.8213(6) 0.5659(6) 0.0495(11) Uani 0.312(4) 1 d . U P A 1
H15 H 0.452595 0.825785 0.512641 0.074 Uiso 0.312(4) 1 calc R U P A 1

loop_
_atom_site_aniso_label
_atom_site_aniso_U_11
_atom_site_aniso_U_22
_atom_site_aniso_U_33
_atom_site_aniso_U_23
_atom_site_aniso_U_13
_atom_site_aniso_U_12
Mn1 0.02379(16) 0.01212(15) 0.02821(18) 0.00223(11) 0.00443(13) 0.00613(12)
O2 0.0336(9) 0.0133(7) 0.0642(12) 0.0074(7) 0.0041(8) 0.0075(7)
O1 0.0272(8) 0.0131(7) 0.0365(9) 0.0060(6) 0.0018(6) 0.0030(6)
O4 0.0326(8) 0.0282(8) 0.0298(8) 0.0070(6) 0.0085(7) 0.0127(7)
O3 0.0451(10) 0.0238(8) 0.0420(10) 0.0050(7) 0.0211(8) 0.0098(8)
O5 0.0275(7) 0.0164(7) 0.0302(8) 0.0062(6) 0.0036(6) 0.0034(6)
O6 0.0340(9) 0.0208(8) 0.0650(12) 0.0179(8) 0.0171(8) 0.0111(7)
N10 0.0263(9) 0.0168(8) 0.0297(10) 0.0039(7) 0.0057(7) 0.0088(7)
N9 0.0261(9) 0.0174(9) 0.0336(10) 0.0034(7) 0.0055(7) 0.0087(7)
N11 0.0230(8) 0.0158(8) 0.0345(10) 0.0010(7) 0.0048(7) 0.0072(7)
N12 0.0266(9) 0.0214(9) 0.0393(11) -0.0001(8) 0.0042(8) 0.0087(8)
N8 0.0254(9) 0.0169(9) 0.0394(11) 0.0051(7) 0.0093(8) 0.0074(7)
N7 0.0220(8) 0.0168(8) 0.0291(9) 0.0030(7) 0.0035(7) 0.0059(7)
N1 0.0233(8) 0.0148(8) 0.0273(9) 0.0036(7) 0.0033(7) 0.0062(7)
N2 0.0255(9) 0.0154(8) 0.0344(10) 0.0031(7) 0.0052(7) 0.0089(7)
N3 0.0225(8) 0.0174(8) 0.0363(10) 0.0031(7) 0.0058(7) 0.0084(7)
N5 0.0238(8) 0.0169(8) 0.0276(9) 0.0026(7) 0.0047(7) 0.0075(7)
N4 0.0226(8) 0.0167(8) 0.0325(10) 0.0038(7) 0.0064(7) 0.0078(7)
N6 0.0260(9) 0.0215(9) 0.0383(11) 0.0028(8) 0.0037(8) 0.0080(8)
C1 0.0356(12) 0.0241(11) 0.0370(13) 0.0080(9) -0.0025(10) 0.0099(10)
C3 0.0206(9) 0.0187(10) 0.0293(11) 0.0034(8) 0.0006(8) 0.0074(8)
C2 0.0287(11) 0.0277(12) 0.0381(13) -0.0001(9) 0.0063(10) 0.0119(9)
C5 0.0483(15) 0.0288(13) 0.0336(13) -0.0030(10) 0.0049(11) 0.0083(11)
C6 0.0250(10) 0.0175(10) 0.0317(11) 0.0035(8) 0.0022(9) 0.0062(8)
C4 0.0252(11) 0.0228(11) 0.0507(15) 0.0059(10) 0.0061(10) 0.0050(9)
C7 0.0247(10) 0.0160(9) 0.0272(10) 0.0028(8) 0.0054(8) 0.0091(8)
C8 0.0244(10) 0.0168(9) 0.0286(11) 0.0054(8) 0.0082(8) 0.0091(8)
C9 0.0272(10) 0.0164(10) 0.0281(11) 0.0042(8) 0.0077(8) 0.0095(8)
C10 0.0267(11) 0.0288(12) 0.0414(14) 0.0039(10) 0.0033(10) 0.0089(9)
C11 0.0273(11) 0.0301(12) 0.0469(15) 0.0086(10) 0.0069(10) 0.0164(10)
C12 0.0292(11) 0.0219(11) 0.0423(13) 0.0060(9) 0.0085(10) 0.0138(9)
C22 0.0265(11) 0.0305(12) 0.0358(13) -0.0018(9) 0.0036(9) 0.0123(9)
C23 0.0313(11) 0.0312(12) 0.0353(13) 0.0026(9) 0.0033(10) 0.0175(10)
C24 0.0347(12) 0.0249(11) 0.0337(12) 0.0071(9) 0.0066(10) 0.0168(10)
C21 0.0288(10) 0.0167(10) 0.0285(11) 0.0018(8) 0.0058(8) 0.0100(8)
C20 0.0257(10) 0.0151(9) 0.0290(11) 0.0024(8) 0.0071(8) 0.0080(8)
C19 0.0270(10) 0.0152(9) 0.0280(11) 0.0016(8) 0.0055(8) 0.0080(8)
C14 0.0323(12) 0.0366(14) 0.0496(16) 0.0032(11) 0.0124(11) 0.0182(11)
C15 0.0217(10) 0.0233(11) 0.0352(12) 0.0053(9) 0.0033(9) 0.0058(8)
C13 0.0291(12) 0.0438(15) 0.0412(14) 0.0117(12) -0.0027(10) 0.0084(11)
C18 0.0231(10) 0.0229(11) 0.0438(14) 0.0030(9) 0.0039(9) 0.0040(9)
C17 0.0272(12) 0.0352(14) 0.076(2) 0.0180(14) 0.0119(13) 0.0063(11)
C16 0.0489(16) 0.0351(15) 0.0510(17) -0.0127(12) 0.0005(13) 0.0056(13)
C25 0.0649(19) 0.0565(18) 0.0350(14) 0.0221(13) 0.0182(13) 0.0319(16)
C26 0.075(2) 0.0455(17) 0.0551(19) 0.0051(14) 0.0345(17) 0.0276(16)
Cl1 0.0334(3) 0.0276(3) 0.0401(3) -0.0018(2) 0.0047(2) 0.0110(2)
O13 0.0763(17) 0.0770(18) 0.0506(14) -0.0015(12) 0.0293(13) -0.0023(14)
O11 0.0506(13) 0.0387(13) 0.124(2) 0.0020(13) -0.0169(14) 0.0225(11)
O14 0.0403(11) 0.0574(14) 0.0633(14) 0.0045(11) 0.0194(10) 0.0183(10)
O12 0.0522(12) 0.0357(11) 0.0681(15) -0.0151(10) -0.0026(11) 0.0074(10)
Cl2 0.0508(4) 0.0413(4) 0.0403(4) -0.0025(3) 0.0124(3) 0.0108(3)
O9 0.071(2) 0.150(3) 0.074(2) -0.004(2) -0.0205(16) 0.013(2)
O7 0.0521(13) 0.0872(19) 0.0453(13) -0.0117(12) 0.0128(10) 0.0196(13)
O8 0.216(4) 0.0440(16) 0.092(2) 0.0025(15) 0.086(3) 0.001(2)
O10 0.133(3) 0.092(2) 0.0733(19) -0.0004(16) 0.0264(19) 0.071(2)
O16 0.0559(18) 0.0366(15) 0.0608(19) 0.0136(14) 0.0344(15) 0.0117(14)
C01L 0.0468(16) 0.063(2) 0.0479(18) 0.0218(15) 0.0100(14) 0.0075(15)
O15 0.055(2) 0.039(2) 0.063(2) 0.018(2) 0.033(2) 0.014(2)

loop_
_atom_type_symbol
_atom_type_description
_atom_type_scat_dispersion_real
_atom_type_scat_dispersion_imag
_atom_type_scat_source
C C 0.0033 0.0016 'International Tables Vol C Tables 4.2.6.8 and 6.1.1.4'
H H 0.0000 0.0000 'International Tables Vol C Tables 4.2.6.8 and 6.1.1.4'
Cl Cl 0.1484 0.1585 'International Tables Vol C Tables 4.2.6.8 and 6.1.1.4'
Mn Mn 0.3368 0.7283 'International Tables Vol C Tables 4.2.6.8 and 6.1.1.4'
N N 0.0061 0.0033 'International Tables Vol C Tables 4.2.6.8 and 6.1.1.4'
O O 0.0106 0.0060 'International Tables Vol C Tables 4.2.6.8 and 6.1.1.4'

loop_
_geom_angle_atom_site_label_1
_geom_angle_atom_site_label_2
_geom_angle_atom_site_label_3
_geom_angle
_geom_angle_site_symmetry_1
_geom_angle_site_symmetry_3
_geom_angle_publ_flag
O1 Mn1 O4 89.45(6) . . ?
O1 Mn1 O3 95.32(7) . . ?
O1 Mn1 N11 90.52(6) . . ?
O1 Mn1 N5 81.92(6) . . ?
O4 Mn1 N11 86.24(7) . . ?
O4 Mn1 N5 90.52(6) . . ?
O3 Mn1 O4 174.51(7) . . ?
O3 Mn1 N11 96.40(7) . . ?
O3 Mn1 N5 87.47(7) . . ?
O5 Mn1 O1 170.86(6) . . ?
O5 Mn1 O4 85.63(6) . . ?
O5 Mn1 O3 90.00(7) . . ?
O5 Mn1 N11 81.49(6) . . ?
O5 Mn1 N5 105.78(6) . . ?
N5 Mn1 N11 171.82(7) . . ?
N1 O1 Mn1 123.46(12) . . ?
Mn1 O4 H4 119.5(13) . . ?
C25 O4 Mn1 121.55(16) . . ?
C25 O4 H4 104.9(13) . . ?
Mn1 O3 H3 122.9 . . ?
C26 O3 Mn1 127.64(17) . . ?
C26 O3 H3 109.5 . . ?
N7 O5 Mn1 120.84(12) . . ?
N9 N10 C21 110.87(17) . . ?
C24 N10 N9 126.43(19) . . ?
C24 N10 C21 122.69(19) . . ?
C20 N9 N10 101.18(17) . . ?
C21 N11 Mn1 134.24(15) . . ?
C21 N11 C20 103.04(17) . . ?
C20 N11 Mn1 121.84(14) . . ?
C22 N12 C21 115.3(2) . . ?
O6 N8 C19 126.33(19) . . ?
O6 N8 C18 122.61(18) . . ?
C19 N8 C18 110.50(18) . . ?
O5 N7 C19 126.91(18) . . ?
O5 N7 C15 121.21(17) . . ?
C19 N7 C15 111.62(17) . . ?
O1 N1 C3 121.14(16) . . ?
O1 N1 C7 126.49(18) . . ?
C7 N1 C3 112.13(17) . . ?
O2 N2 C6 122.34(18) . . ?
O2 N2 C7 126.20(18) . . ?
C7 N2 C6 111.21(16) . . ?
C8 N3 N4 101.20(17) . . ?
C8 N5 Mn1 125.72(14) . . ?
C9 N5 Mn1 130.87(15) . . ?
C9 N5 C8 103.23(17) . . ?
N3 N4 C9 110.99(17) . . ?
C12 N4 N3 126.58(19) . . ?
C12 N4 C9 122.42(19) . . ?
C10 N6 C9 114.9(2) . . ?
H1A C1 H1B 109.5 . . ?
H1A C1 H1C 109.5 . . ?
H1B C1 H1C 109.5 . . ?
C3 C1 H1A 109.5 . . ?
C3 C1 H1B 109.5 . . ?
C3 C1 H1C 109.5 . . ?
N1 C3 C1 109.35(18) . . ?
N1 C3 C2 106.41(17) . . ?
N1 C3 C6 100.14(16) . . ?
C1 C3 C6 115.05(19) . . ?
C2 C3 C1 110.36(19) . . ?
C2 C3 C6 114.58(18) . . ?
C3 C2 H2A 109.5 . . ?
C3 C2 H2B 109.5 . . ?
C3 C2 H2C 109.5 . . ?
H2A C2 H2B 109.5 . . ?
H2A C2 H2C 109.5 . . ?
H2B C2 H2C 109.5 . . ?
H5A C5 H5B 109.5 . . ?
H5A C5 H5C 109.5 . . ?
H5B C5 H5C 109.5 . . ?
C6 C5 H5A 109.5 . . ?
C6 C5 H5B 109.5 . . ?
C6 C5 H5C 109.5 . . ?
N2 C6 C3 100.42(16) . . ?
N2 C6 C5 105.47(19) . . ?
N2 C6 C4 110.05(18) . . ?
C5 C6 C3 113.61(18) . . ?
C4 C6 C3 114.85(19) . . ?
C4 C6 C5 111.4(2) . . ?
C6 C4 H4A 109.5 . . ?
C6 C4 H4B 109.5 . . ?
C6 C4 H4C 109.5 . . ?
H4A C4 H4B 109.5 . . ?
H4A C4 H4C 109.5 . . ?
H4B C4 H4C 109.5 . . ?
N1 C7 N2 109.11(18) . . ?
N1 C7 C8 124.73(19) . . ?
N2 C7 C8 126.14(18) . . ?
N3 C8 N5 116.22(19) . . ?
N3 C8 C7 121.55(19) . . ?
N5 C8 C7 122.23(18) . . ?
N5 C9 N4 108.35(19) . . ?
N5 C9 N6 128.7(2) . . ?
N6 C9 N4 122.96(19) . . ?
N6 C10 H10 117.8 . . ?
N6 C10 C11 124.5(2) . . ?
C11 C10 H10 117.8 . . ?
C10 C11 H11 120.3 . . ?
C12 C11 C10 119.5(2) . . ?
C12 C11 H11 120.3 . . ?
N4 C12 H12 122.1 . . ?
C11 C12 N4 115.7(2) . . ?
C11 C12 H12 122.1 . . ?
N12 C22 H22 117.9 . . ?
N12 C22 C23 124.3(2) . . ?
C23 C22 H22 117.9 . . ?
C22 C23 H23 120.3 . . ?
C24 C23 C22 119.5(2) . . ?
C24 C23 H23 120.3 . . ?
N10 C24 H24 122.1 . . ?
C23 C24 N10 115.7(2) . . ?
C23 C24 H24 122.1 . . ?
N11 C21 N10 108.49(18) . . ?
N11 C21 N12 129.0(2) . . ?
N12 C21 N10 122.51(19) . . ?
N9 C20 N11 116.39(19) . . ?
N9 C20 C19 121.26(19) . . ?
N11 C20 C19 122.29(18) . . ?
N8 C19 C20 125.34(19) . . ?
N7 C19 N8 109.06(19) . . ?
N7 C19 C20 125.42(19) . . ?
H14A C14 H14B 109.5 . . ?
H14A C14 H14C 109.5 . . ?
H14B C14 H14C 109.5 . . ?
C15 C14 H14A 109.5 . . ?
C15 C14 H14B 109.5 . . ?
C15 C14 H14C 109.5 . . ?
N7 C15 C14 106.49(19) . . ?
N7 C15 C13 109.98(18) . . ?
N7 C15 C18 99.66(17) . . ?
C14 C15 C18 113.8(2) . . ?
C13 C15 C14 110.7(2) . . ?
C13 C15 C18 115.3(2) . . ?
C15 C13 H13A 109.5 . . ?
C15 C13 H13B 109.5 . . ?
C15 C13 H13C 109.5 . . ?
H13A C13 H13B 109.5 . . ?
H13A C13 H13C 109.5 . . ?
H13B C13 H13C 109.5 . . ?
N8 C18 C15 100.37(17) . . ?
N8 C18 C17 109.7(2) . . ?
N8 C18 C16 105.2(2) . . ?
C17 C18 C15 115.2(2) . . ?
C17 C18 C16 111.9(2) . . ?
C16 C18 C15 113.3(2) . . ?
C18 C17 H17A 109.5 . . ?
C18 C17 H17B 109.5 . . ?
C18 C17 H17C 109.5 . . ?
H17A C17 H17B 109.5 . . ?
H17A C17 H17C 109.5 . . ?
H17B C17 H17C 109.5 . . ?
C18 C16 H16A 109.5 . . ?
C18 C16 H16B 109.5 . . ?
C18 C16 H16C 109.5 . . ?
H16A C16 H16B 109.5 . . ?
H16A C16 H16C 109.5 . . ?
H16B C16 H16C 109.5 . . ?
O4 C25 H25A 109.5 . . ?
O4 C25 H25B 109.5 . . ?
O4 C25 H25C 109.5 . . ?
H25A C25 H25B 109.5 . . ?
H25A C25 H25C 109.5 . . ?
H25B C25 H25C 109.5 . . ?
O3 C26 H26A 109.5 . . ?
O3 C26 H26B 109.5 . . ?
O3 C26 H26C 109.5 . . ?
H26A C26 H26B 109.5 . . ?
H26A C26 H26C 109.5 . . ?
H26B C26 H26C 109.5 . . ?
O13 Cl1 O11 110.5(2) . . ?
O13 Cl1 O14 108.97(16) . . ?
O13 Cl1 O12 110.47(16) . . ?
O11 Cl1 O14 108.75(15) . . ?
O11 Cl1 O12 109.32(15) . . ?
O14 Cl1 O12 108.84(14) . . ?
O9 Cl2 O7 109.88(19) . . ?
O9 Cl2 O10 107.6(2) . . ?
O8 Cl2 O9 109.0(3) . . ?
O8 Cl2 O7 109.18(18) . . ?
O8 Cl2 O10 111.9(2) . . ?
O10 Cl2 O7 109.16(18) . . ?
C01L O16 H16 109.5 . . ?
O16 C01L H01D 109.5 . . ?
O16 C01L H01E 109.5 . . ?
O16 C01L H01F 109.5 . . ?
H01D C01L H01E 109.5 . . ?
H01D C01L H01F 109.5 . . ?
H01E C01L H01F 109.5 . . ?
H01A C01L H01B 109.5 . . ?
H01A C01L H01C 109.5 . . ?
H01B C01L H01C 109.5 . . ?
O15 C01L H01A 109.5 . . ?
O15 C01L H01B 109.5 . . ?
O15 C01L H01C 109.5 . . ?
C01L O15 H15 109.5 . . ?

loop_
_geom_bond_atom_site_label_1
_geom_bond_atom_site_label_2
_geom_bond_distance
_geom_bond_site_symmetry_2
_geom_bond_publ_flag
Mn1 O1 2.1280(16) . ?
Mn1 O4 2.1920(16) . ?
Mn1 O3 2.1353(17) . ?
Mn1 O5 2.1216(16) . ?
Mn1 N11 2.2391(18) . ?
Mn1 N5 2.2275(18) . ?
O2 N2 1.263(2) . ?
O1 N1 1.296(2) . ?
O4 H4 0.864(9) . ?
O4 C25 1.431(3) . ?
O3 H3 0.8400 . ?
O3 C26 1.422(3) . ?
O5 N7 1.289(2) . ?
O6 N8 1.265(2) . ?
N10 N9 1.363(3) . ?
N10 C24 1.362(3) . ?
N10 C21 1.375(3) . ?
N9 C20 1.326(3) . ?
N11 C21 1.335(3) . ?
N11 C20 1.361(3) . ?
N12 C22 1.326(3) . ?
N12 C21 1.336(3) . ?
N8 C19 1.354(3) . ?
N8 C18 1.503(3) . ?
N7 C19 1.342(3) . ?
N7 C15 1.505(3) . ?
N1 C3 1.499(3) . ?
N1 C7 1.341(3) . ?
N2 C6 1.506(3) . ?
N2 C7 1.351(3) . ?
N3 N4 1.364(3) . ?
N3 C8 1.329(3) . ?
N5 C8 1.363(3) . ?
N5 C9 1.335(3) . ?
N4 C9 1.376(3) . ?
N4 C12 1.357(3) . ?
N6 C9 1.337(3) . ?
N6 C10 1.321(3) . ?
C1 H1A 0.9800 . ?
C1 H1B 0.9800 . ?
C1 H1C 0.9800 . ?
C1 C3 1.521(3) . ?
C3 C2 1.519(3) . ?
C3 C6 1.564(3) . ?
C2 H2A 0.9800 . ?
C2 H2B 0.9800 . ?
C2 H2C 0.9800 . ?
C5 H5A 0.9800 . ?
C5 H5B 0.9800 . ?
C5 H5C 0.9800 . ?
C5 C6 1.525(3) . ?
C6 C4 1.510(3) . ?
C4 H4A 0.9800 . ?
C4 H4B 0.9800 . ?
C4 H4C 0.9800 . ?
C7 C8 1.449(3) . ?
C10 H10 0.9500 . ?
C10 C11 1.414(3) . ?
C11 H11 0.9500 . ?
C11 C12 1.357(3) . ?
C12 H12 0.9500 . ?
C22 H22 0.9500 . ?
C22 C23 1.415(3) . ?
C23 H23 0.9500 . ?
C23 C24 1.354(3) . ?
C24 H24 0.9500 . ?
C20 C19 1.449(3) . ?
C14 H14A 0.9800 . ?
C14 H14B 0.9800 . ?
C14 H14C 0.9800 . ?
C14 C15 1.521(4) . ?
C15 C13 1.511(3) . ?
C15 C18 1.557(3) . ?
C13 H13A 0.9800 . ?
C13 H13B 0.9800 . ?
C13 H13C 0.9800 . ?
C18 C17 1.517(3) . ?
C18 C16 1.523(4) . ?
C17 H17A 0.9800 . ?
C17 H17B 0.9800 . ?
C17 H17C 0.9800 . ?
C16 H16A 0.9800 . ?
C16 H16B 0.9800 . ?
C16 H16C 0.9800 . ?
C25 H25A 0.9800 . ?
C25 H25B 0.9800 . ?
C25 H25C 0.9800 . ?
C26 H26A 0.9800 . ?
C26 H26B 0.9800 . ?
C26 H26C 0.9800 . ?
Cl1 O13 1.409(2) . ?
Cl1 O11 1.418(2) . ?
Cl1 O14 1.434(2) . ?
Cl1 O12 1.444(2) . ?
Cl2 O9 1.405(3) . ?
Cl2 O7 1.441(2) . ?
Cl2 O8 1.398(3) . ?
Cl2 O10 1.411(3) . ?
O16 H16 0.8400 . ?
O16 C01L 1.423(5) . ?
C01L H01D 0.9800 . ?
C01L H01E 0.9800 . ?
C01L H01F 0.9800 . ?
C01L H01A 0.9800 . ?
C01L H01B 0.9800 . ?
C01L H01C 0.9800 . ?
C01L O15 1.381(8) . ?
O15 H15 0.8400 . ?

loop_
_geom_torsion_atom_site_label_1
_geom_torsion_atom_site_label_2
_geom_torsion_atom_site_label_3
_geom_torsion_atom_site_label_4
_geom_torsion
_geom_torsion_site_symmetry_1
_geom_torsion_site_symmetry_2
_geom_torsion_site_symmetry_3
_geom_torsion_site_symmetry_4
_geom_torsion_publ_flag
Mn1 O1 N1 C3 -131.32(16) . . . . ?
Mn1 O1 N1 C7 42.5(3) . . . . ?
Mn1 O5 N7 C19 -39.6(3) . . . . ?
Mn1 O5 N7 C15 133.95(17) . . . . ?
Mn1 N11 C21 N10 168.31(15) . . . . ?
Mn1 N11 C21 N12 -12.3(4) . . . . ?
Mn1 N11 C20 N9 -169.11(15) . . . . ?
Mn1 N11 C20 C19 13.8(3) . . . . ?
Mn1 N5 C8 N3 -176.21(14) . . . . ?
Mn1 N5 C8 C7 4.8(3) . . . . ?
Mn1 N5 C9 N4 176.04(14) . . . . ?
Mn1 N5 C9 N6 -4.3(3) . . . . ?
O2 N2 C6 C3 -163.1(2) . . . . ?
O2 N2 C6 C5 78.7(3) . . . . ?
O2 N2 C6 C4 -41.6(3) . . . . ?
O2 N2 C7 N1 176.3(2) . . . . ?
O2 N2 C7 C8 -2.4(4) . . . . ?
O1 N1 C3 C1 -41.9(3) . . . . ?
O1 N1 C3 C2 77.3(2) . . . . ?
O1 N1 C3 C6 -163.10(18) . . . . ?
O1 N1 C7 N2 176.53(19) . . . . ?
O1 N1 C7 C8 -4.8(3) . . . . ?
O5 N7 C19 N8 -177.3(2) . . . . ?
O5 N7 C19 C20 -2.0(4) . . . . ?
O5 N7 C15 C14 -79.8(2) . . . . ?
O5 N7 C15 C13 40.2(3) . . . . ?
O5 N7 C15 C18 161.71(19) . . . . ?
O6 N8 C19 N7 -176.5(2) . . . . ?
O6 N8 C19 C20 8.2(4) . . . . ?
O6 N8 C18 C15 162.2(2) . . . . ?
O6 N8 C18 C17 40.5(3) . . . . ?
O6 N8 C18 C16 -80.0(3) . . . . ?
N10 N9 C20 N11 -1.8(3) . . . . ?
N10 N9 C20 C19 175.4(2) . . . . ?
N9 N10 C24 C23 -179.0(2) . . . . ?
N9 N10 C21 N11 -0.4(3) . . . . ?
N9 N10 C21 N12 -179.9(2) . . . . ?
N9 C20 C19 N8 12.8(3) . . . . ?
N9 C20 C19 N7 -161.8(2) . . . . ?
N11 C20 C19 N8 -170.2(2) . . . . ?
N11 C20 C19 N7 15.2(4) . . . . ?
N12 C22 C23 C24 0.3(4) . . . . ?
N7 C15 C18 N8 27.5(2) . . . . ?
N7 C15 C18 C17 145.2(2) . . . . ?
N7 C15 C18 C16 -84.1(2) . . . . ?
N1 C3 C6 N2 -24.60(19) . . . . ?
N1 C3 C6 C5 87.5(2) . . . . ?
N1 C3 C6 C4 -142.59(19) . . . . ?
N1 C7 C8 N3 160.9(2) . . . . ?
N1 C7 C8 N5 -20.1(3) . . . . ?
N2 C7 C8 N3 -20.7(3) . . . . ?
N2 C7 C8 N5 158.3(2) . . . . ?
N3 N4 C9 N5 -0.9(2) . . . . ?
N3 N4 C9 N6 179.5(2) . . . . ?
N3 N4 C12 C11 -179.7(2) . . . . ?
N4 N3 C8 N5 0.2(2) . . . . ?
N4 N3 C8 C7 179.29(19) . . . . ?
N6 C10 C11 C12 -0.4(4) . . . . ?
C1 C3 C6 N2 -141.68(19) . . . . ?
C1 C3 C6 C5 -29.6(3) . . . . ?
C1 C3 C6 C4 100.3(2) . . . . ?
C3 N1 C7 N2 -9.2(2) . . . . ?
C3 N1 C7 C8 169.5(2) . . . . ?
C2 C3 C6 N2 88.8(2) . . . . ?
C2 C3 C6 C5 -159.1(2) . . . . ?
C2 C3 C6 C4 -29.2(3) . . . . ?
C6 N2 C7 N1 -9.4(2) . . . . ?
C6 N2 C7 C8 172.0(2) . . . . ?
C7 N1 C3 C1 143.5(2) . . . . ?
C7 N1 C3 C2 -97.3(2) . . . . ?
C7 N1 C3 C6 22.2(2) . . . . ?
C7 N2 C6 C3 22.3(2) . . . . ?
C7 N2 C6 C5 -96.0(2) . . . . ?
C7 N2 C6 C4 143.8(2) . . . . ?
C8 N3 N4 C9 0.4(2) . . . . ?
C8 N3 N4 C12 -178.5(2) . . . . ?
C8 N5 C9 N4 0.9(2) . . . . ?
C8 N5 C9 N6 -179.4(2) . . . . ?
C9 N5 C8 N3 -0.8(3) . . . . ?
C9 N5 C8 C7 -179.8(2) . . . . ?
C9 N4 C12 C11 1.5(3) . . . . ?
C9 N6 C10 C11 0.4(4) . . . . ?
C10 N6 C9 N5 -179.1(2) . . . . ?
C10 N6 C9 N4 0.5(3) . . . . ?
C10 C11 C12 N4 -0.6(4) . . . . ?
C12 N4 C9 N5 178.1(2) . . . . ?
C12 N4 C9 N6 -1.6(3) . . . . ?
C22 N12 C21 N10 -0.6(3) . . . . ?
C22 N12 C21 N11 -180.0(2) . . . . ?
C22 C23 C24 N10 -2.1(3) . . . . ?
C24 N10 N9 C20 -177.3(2) . . . . ?
C24 N10 C21 N11 178.2(2) . . . . ?
C24 N10 C21 N12 -1.3(3) . . . . ?
C21 N10 N9 C20 1.2(2) . . . . ?
C21 N10 C24 C23 2.6(3) . . . . ?
C21 N11 C20 N9 1.6(3) . . . . ?
C21 N11 C20 C19 -175.6(2) . . . . ?
C21 N12 C22 C23 1.0(4) . . . . ?
C20 N11 C21 N10 -0.6(2) . . . . ?
C20 N11 C21 N12 178.8(2) . . . . ?
C19 N8 C18 C15 -25.9(2) . . . . ?
C19 N8 C18 C17 -147.6(2) . . . . ?
C19 N8 C18 C16 91.9(2) . . . . ?
C19 N7 C15 C14 94.7(2) . . . . ?
C19 N7 C15 C13 -145.3(2) . . . . ?
C19 N7 C15 C18 -23.8(2) . . . . ?
C14 C15 C18 N8 -85.4(2) . . . . ?
C14 C15 C18 C17 32.3(3) . . . . ?
C14 C15 C18 C16 162.9(2) . . . . ?
C15 N7 C19 N8 8.5(3) . . . . ?
C15 N7 C19 C20 -176.1(2) . . . . ?
C13 C15 C18 N8 145.2(2) . . . . ?
C13 C15 C18 C17 -97.1(3) . . . . ?
C13 C15 C18 C16 33.5(3) . . . . ?
C18 N8 C19 N7 12.0(3) . . . . ?
C18 N8 C19 C20 -163.4(2) . . . . ?
